data_2102294
loop_
_publ_author_name
'Angel, R. J.'
'Bismayer, U.'
'Marshall, W. G.'

_publ_section_title
;
 Local and long-range order in ferroelastic lead phosphate at high
 pressure
;
_journal_issue 1
_journal_name_full 'Acta Crystallographica Section B'
_journal_page_first 1
_journal_page_last 9
_journal_paper_doi 10.1107/S0108768103026582
_journal_volume 60
_journal_year 2004
_chemical_formula_analytical 'Pb2.952 Ba0.048 P2 O8'
_chemical_formula_structural '(Pb0.984 Ba0.016)3 (PO4)2'
_chemical_formula_sum 'O8 P2 Pb3'
_chemical_formula_weight 811.54
_chemical_name_common 'Ba-doped lead phosphate'
_chemical_name_systematic ' ?'
_space_group_IT_number 166
_symmetry_cell_setting trigonal
_symmetry_space_group_name_Hall '-R 3 2"'
_symmetry_space_group_name_H-M 'R -3 m :H'
_cell_angle_alpha 90.0
_cell_angle_beta 90.0
_cell_angle_gamma 120.0
_cell_formula_units_Z 3
_cell_length_a 5.4274(3)
_cell_length_b 5.4274
_cell_length_c 19.9933(14)
_cell_measurement_pressure 2620000.
_cell_measurement_temperature 298
_cell_volume 510.03(5)
_cod_data_source_file ws5002.cif
_cod_data_source_block S4P35_phase_1
_cod_depositor_comments
;
The following automatic conversions were performed:
'_geom_bond_publ_flag' value 'N' changed to 'n' according to
'/home/saulius/struct/CIF-dictionaries/cif_core.dic' dictionary named
'cif_core.dic' version 2.4.1 from 2010-06-29 (362
times).

'_geom_angle_publ_flag' value 'N' changed to 'n' according to
'/home/saulius/struct/CIF-dictionaries/cif_core.dic' dictionary named
'cif_core.dic' version 2.4.1 from 2010-06-29 (50 times).

Automatic conversion script
Id: cif_fix_enum 1527 2010-12-29 10:47:43Z saulius 

The following automatic conversions were performed:

'_geom_bond_publ_flag' value 'N' changed to 'n' according to
/home/saulius/struct/CIF-dictionaries/cif_core.dic dictionary named
'cif_core.dic' version 2.4.1 from 2010-06-29 (362
times).

'_geom_angle_publ_flag' value 'N' changed to 'n' according
to /home/saulius/struct/CIF-dictionaries/cif_core.dic dictionary
named 'cif_core.dic' version 2.4.1 from 2010-06-29 (50 times).

Automatic conversion script
Id: cif_fix_values 1715 2011-07-08 13:25:40Z adriana 
;
_cod_original_sg_symbol_Hall -R32''-P3*2
_cod_original_sg_symbol_H-M 'R -3 m'
_cod_original_formula_sum 'O8.00 P2 Pb3.00'
_cod_database_code 2102294

loop_
_symmetry_equiv_pos_site_id
_symmetry_equiv_pos_as_xyz
1 +x,+y,+z
2 -y,x-y,+z
3 y-x,-x,+z
4 y-x,+y,+z
5 -y,-x,+z
6 +x,x-y,+z
-1 -x,-y,-z
-2 +y,y-x,-z
-3 x-y,+x,-z
-4 x-y,-y,-z
-5 +y,+x,-z
-6 -x,y-x,-z
101 +x+1/3,+y+2/3,+z+2/3
102 -y+1/3,x-y+2/3,+z+2/3
103 y-x+1/3,-x+2/3,+z+2/3
104 y-x+1/3,+y+2/3,+z+2/3
105 -y+1/3,-x+2/3,+z+2/3
106 +x+1/3,x-y+2/3,+z+2/3
-101 -x+2/3,-y+1/3,-z+1/3
-102 +y+2/3,y-x+1/3,-z+1/3
-103 x-y+2/3,+x+1/3,-z+1/3
-104 x-y+2/3,-y+1/3,-z+1/3
-105 +y+2/3,+x+1/3,-z+1/3
-106 -x+2/3,y-x+1/3,-z+1/3
201 +x+2/3,+y+1/3,+z+1/3
202 -y+2/3,x-y+1/3,+z+1/3
203 y-x+2/3,-x+1/3,+z+1/3
204 y-x+2/3,+y+1/3,+z+1/3
205 -y+2/3,-x+1/3,+z+1/3
206 +x+2/3,x-y+1/3,+z+1/3
-201 -x+1/3,-y+2/3,-z+2/3
-202 +y+1/3,y-x+2/3,-z+2/3
-203 x-y+1/3,+x+2/3,-z+2/3
-204 x-y+1/3,-y+2/3,-z+2/3
-205 +y+1/3,+x+2/3,-z+2/3
-206 -x+1/3,y-x+2/3,-z+2/3

loop_
_atom_site_label
_atom_site_fract_x
_atom_site_fract_y
_atom_site_fract_z
_atom_site_U_iso_or_equiv
_atom_site_thermal_displace_type
_atom_site_occupancy
_atom_site_type_symbol
PB1 0.0 0.0 0.0 0.0162(17) Uiso 1.0 PB
PB2 0.0 0.034(3) 0.20992(19) 0.0162(17) Uiso 0.16667 PB
P 0.0 0.0 0.4042(3) 0.0097(16) Uiso 1.0 P
O1 0.013(2) -0.013(2) 0.3287(3) 0.0154(13) Uiso 0.3333 O
O2 -0.142(2) 0.1652(19) 0.43011(18) 0.0154(13) Uiso 0.5 O

loop_
_atom_type_symbol
Pb
P
O

loop_
_geom_angle_atom_site_label_1
_geom_angle_atom_site_label_2
_geom_angle_atom_site_label_3
_geom_angle_site_symmetry_1
_geom_angle_site_symmetry_3
_geom_angle
_geom_angle_publ_flag
PB2 PB2 PB2 2_555 3_555 60.0 n
PB2 PB2 PB2 2_555 4_555 90.0000(2) n
PB2 PB2 PB2 2_555 5_555 30.0000(9) n
PB2 PB2 PB2 2_555 6_555 30.0 n
PB2 PB2 PB2 3_555 4_555 30.0000(9) n
PB2 PB2 PB2 3_555 5_555 90.0000(2) n
PB2 PB2 PB2 3_555 6_555 30.0 n
PB2 PB2 PB2 4_555 5_555 120.0000(19) n
PB2 PB2 PB2 4_555 6_555 60.0000(4) n
PB2 PB2 PB2 5_555 6_555 60.0000(4) n
O1 P O1 1_555 2_555 8.2(14) n
O1 P O1 1_555 3_555 8.2(14) n
O1 P O2 1_555 1_555 114.4(9) n
O1 P O2 1_555 2_555 107.5(5) n
O1 P O2 1_555 3_555 107.1(5) n
O1 P O2 1_555 4_555 107.5(5) n
O1 P O2 1_555 5_555 114.4(9) n
O1 P O2 1_555 6_555 107.1(5) n
O1 P O1 2_555 3_555 8.2(14) n
O1 P O2 2_555 1_555 107.1(5) n
O1 P O2 2_555 2_555 114.4(9) n
O1 P O2 2_555 3_555 107.5(5) n
O1 P O2 2_555 4_555 107.1(5) n
O1 P O2 2_555 5_555 107.5(5) n
O1 P O2 2_555 6_555 114.4(9) n
O1 P O2 3_555 1_555 107.5(5) n
O1 P O2 3_555 2_555 107.1(5) n
O1 P O2 3_555 3_555 114.4(9) n
O1 P O2 3_555 4_555 114.4(9) n
O1 P O2 3_555 5_555 107.1(5) n
O1 P O2 3_555 6_555 107.5(5) n
O2 P O2 1_555 2_555 109.2(2) n
O2 P O2 1_555 3_555 109.2(2) n
O2 P O2 1_555 4_555 105.1(7) n
O2 P O2 1_555 5_555 4.7(8) n
O2 P O2 1_555 6_555 113.2(7) n
O2 P O2 2_555 3_555 109.2(2) n
O2 P O2 2_555 4_555 113.2(7) n
O2 P O2 2_555 5_555 105.1(7) n
O2 P O2 2_555 6_555 4.7(8) n
O2 P O2 3_555 4_555 4.7(8) n
O2 P O2 3_555 5_555 113.2(7) n
O2 P O2 3_555 6_555 105.1(7) n
O2 P O2 4_555 5_555 109.2(2) n
O2 P O2 4_555 6_555 109.2(2) n
O2 P O2 5_555 6_555 109.2(2) n
P O1 O1 1_555 2_555 85.9(7) n
P O1 O1 1_555 3_555 85.9(7) n
O1 O1 O1 2_555 3_555 60.0 n
P O2 O2 1_555 5_555 87.7(4) n

loop_
_geom_bond_atom_site_label_1
_geom_bond_atom_site_label_2
_geom_bond_site_symmetry_2
_geom_bond_distance
_geom_bond_publ_flag
PB1 PB2 1_555 4.201(4) n
PB1 PB2 2_555 4.201(4) n
PB1 PB2 3_555 4.201(4) n
PB1 PB2 4_555 4.201(4) n
PB1 PB2 5_555 4.201(4) n
PB1 PB2 6_555 4.201(4) n
PB1 PB2 -1_555 4.201(4) n
PB1 PB2 -2_555 4.201(4) n
PB1 PB2 -3_555 4.201(4) n
PB1 PB2 -4_555 4.201(4) n
PB1 PB2 -5_555 4.201(4) n
PB1 PB2 -6_555 4.201(4) n
PB1 PB2 101_444 3.993(2) n
PB1 PB2 101_544 3.865(10) n
PB1 PB2 101_554 4.116(10) n
PB1 PB2 102_444 4.116(10) n
PB1 PB2 102_544 3.993(2) n
PB1 PB2 102_554 3.865(10) n
PB1 PB2 103_444 3.865(10) n
PB1 PB2 103_544 4.116(10) n
PB1 PB2 103_554 3.993(2) n
PB1 PB2 104_444 3.865(10) n
PB1 PB2 104_544 3.993(2) n
PB1 PB2 104_554 4.116(10) n
PB1 PB2 105_444 4.116(10) n
PB1 PB2 105_544 3.865(10) n
PB1 PB2 105_554 3.993(2) n
PB1 PB2 106_444 3.993(2) n
PB1 PB2 106_544 4.116(10) n
PB1 PB2 106_554 3.865(10) n
PB1 PB2 -201_445 4.116(10) n
PB1 PB2 -201_455 3.865(10) n
PB1 PB2 -201_555 3.993(2) n
PB1 PB2 -202_445 3.865(10) n
PB1 PB2 -202_455 3.993(2) n
PB1 PB2 -202_555 4.116(10) n
PB1 PB2 -203_445 3.993(2) n
PB1 PB2 -203_455 4.116(10) n
PB1 PB2 -203_555 3.865(10) n
PB1 PB2 -204_445 4.116(10) n
PB1 PB2 -204_455 3.993(2) n
PB1 PB2 -204_555 3.865(10) n
PB1 PB2 -205_445 3.993(2) n
PB1 PB2 -205_455 3.865(10) n
PB1 PB2 -205_555 4.116(10) n
PB1 PB2 -206_445 3.865(10) n
PB1 PB2 -206_455 4.116(10) n
PB1 PB2 -206_555 3.993(2) n
PB1 P 101_444 3.439(2) n
PB1 P 101_544 3.439(2) n
PB1 P 101_554 3.439(2) n
PB1 P -201_445 3.439(2) n
PB1 P -201_455 3.439(2) n
PB1 P -201_555 3.439(2) n
PB1 O1 101_444 3.074(10) n
PB1 O1 101_544 3.26(2) n
PB1 O1 101_554 3.074(10) n
PB1 O1 102_444 3.074(10) n
PB1 O1 102_544 3.074(10) n
PB1 O1 102_554 3.26(2) n
PB1 O1 103_444 3.26(2) n
PB1 O1 103_544 3.074(10) n
PB1 O1 103_554 3.074(10) n
PB1 O1 -201_445 3.074(10) n
PB1 O1 -201_455 3.26(2) n
PB1 O1 -201_555 3.074(10) n
PB1 O1 -202_445 3.26(2) n
PB1 O1 -202_455 3.074(10) n
PB1 O1 -202_555 3.074(10) n
PB1 O1 -203_445 3.074(10) n
PB1 O1 -203_455 3.074(10) n
PB1 O1 -203_555 3.26(2) n
PB1 O2 101_544 2.569(4) n
PB1 O2 102_554 2.569(4) n
PB1 O2 103_444 2.569(4) n
PB1 O2 104_444 2.569(4) n
PB1 O2 105_544 2.569(4) n
PB1 O2 106_554 2.569(4) n
PB1 O2 -201_455 2.569(4) n
PB1 O2 -202_445 2.569(4) n
PB1 O2 -203_555 2.569(4) n
PB1 O2 -204_555 2.569(4) n
PB1 O2 -205_455 2.569(4) n
PB1 O2 -206_445 2.569(4) n
PB2 PB1 1_555 4.201(4) n
PB2 PB1 201_445 4.116(10) n
PB2 PB1 201_455 3.865(10) n
PB2 PB1 201_555 3.993(2) n
PB2 PB2 2_555 0.32(3) n
PB2 PB2 3_555 0.32(3) n
PB2 PB2 4_555 0.184(14) n
PB2 PB2 5_555 0.184(14) n
PB2 PB2 6_555 0.37(3) n
PB2 PB2 -201_445 3.87(2) n
PB2 PB2 -201_455 3.31(2) n
PB2 PB2 -201_555 3.598(5) n
PB2 PB2 -202_445 3.584(4) n
PB2 PB2 -202_455 3.441(11) n
PB2 PB2 -202_555 3.721(12) n
PB2 PB2 -203_445 3.721(12) n
PB2 PB2 -203_455 3.584(4) n
PB2 PB2 -203_555 3.441(11) n
PB2 PB2 -204_445 3.86(2) n
PB2 PB2 -204_455 3.451(10) n
PB2 PB2 -204_555 3.451(10) n
PB2 PB2 -205_445 3.730(13) n
PB2 PB2 -205_455 3.30(2) n
PB2 PB2 -205_555 3.730(13) n
PB2 PB2 -206_445 3.579(4) n
PB2 PB2 -206_455 3.579(4) n
PB2 PB2 -206_555 3.579(4) n
PB2 P 1_555 3.889(8) n
PB2 P 101_444 4.193(5) n
PB2 P 101_544 4.311(10) n
PB2 P 101_554 4.072(11) n
PB2 P -101_445 3.3100(19) n
PB2 P -101_545 3.458(12) n
PB2 P -101_555 3.155(12) n
PB2 O1 1_555 2.393(7) n
PB2 O1 2_555 2.377(7) n
PB2 O1 3_555 2.385(7) n
PB2 O1 -101_445 4.096(9) n
PB2 O1 -101_545 4.075(19) n
PB2 O1 -101_555 3.972(12) n
PB2 O1 -102_445 4.105(11) n
PB2 O1 -102_545 4.225(15) n
PB2 O1 -102_555 3.83(2) n
PB2 O1 -103_445 3.955(17) n
PB2 O1 -103_545 4.221(15) n
PB2 O1 -103_555 3.977(13) n
PB2 O2 101_544 2.922(8) n
PB2 O2 102_554 2.731(9) n
PB2 O2 103_444 2.834(4) n
PB2 O2 104_444 2.826(4) n
PB2 O2 105_544 2.926(8) n
PB2 O2 106_554 2.735(9) n
PB2 O2 -101_445 2.918(13) n
PB2 O2 -101_555 2.614(12) n
PB2 O2 -102_445 2.629(12) n
PB2 O2 -102_545 2.931(13) n
PB2 O2 -103_545 2.888(17) n
PB2 O2 -103_555 2.649(17) n
PB2 O2 -104_545 3.011(17) n
PB2 O2 -104_555 2.526(18) n
PB2 O2 -105_445 2.795(12) n
PB2 O2 -105_555 2.737(12) n
PB2 O2 -106_445 2.751(12) n
PB2 O2 -106_545 2.809(13) n
P PB1 201_445 3.439(2) n
P PB1 201_455 3.439(2) n
P PB1 201_555 3.439(2) n
P PB2 1_555 3.889(8) n
P PB2 2_555 3.889(8) n
P PB2 3_555 3.889(8) n
P PB2 4_555 3.889(8) n
P PB2 5_555 3.889(8) n
P PB2 6_555 3.889(8) n
P PB2 -101_445 3.3100(19) n
P PB2 -101_545 3.458(12) n
P PB2 -101_555 3.155(12) n
P PB2 -102_445 3.155(12) n
P PB2 -102_545 3.3100(19) n
P PB2 -102_555 3.458(12) n
P PB2 -103_445 3.458(12) n
P PB2 -103_545 3.155(12) n
P PB2 -103_555 3.3100(19) n
P PB2 -104_445 3.458(12) n
P PB2 -104_545 3.3100(19) n
P PB2 -104_555 3.155(12) n
P PB2 -105_445 3.155(12) n
P PB2 -105_545 3.458(12) n
P PB2 -105_555 3.3100(19) n
P PB2 -106_445 3.3100(19) n
P PB2 -106_545 3.155(12) n
P PB2 -106_555 3.458(12) n
P PB2 201_445 4.072(11) n
P PB2 201_455 4.311(10) n
P PB2 201_555 4.193(5) n
P PB2 202_445 4.311(10) n
P PB2 202_455 4.193(5) n
P PB2 202_555 4.072(11) n
P PB2 203_445 4.193(5) n
P PB2 203_455 4.072(11) n
P PB2 203_555 4.311(10) n
P PB2 204_445 4.072(11) n
P PB2 204_455 4.193(5) n
P PB2 204_555 4.311(10) n
P PB2 205_445 4.193(5) n
P PB2 205_455 4.311(10) n
P PB2 205_555 4.072(11) n
P PB2 206_445 4.311(10) n
P PB2 206_455 4.072(11) n
P PB2 206_555 4.193(5) n
P P -1_556 3.830(11) n
P P -101_445 4.225(8) n
P P -101_545 4.225(8) n
P P -101_555 4.225(8) n
P O1 1_555 1.515(6) n
P O1 2_555 1.515(6) n
P O1 3_555 1.515(6) n
P O1 -101_445 3.461(11) n
P O1 -101_545 3.29(2) n
P O1 -101_555 3.461(11) n
P O1 -102_445 3.461(11) n
P O1 -102_545 3.461(11) n
P O1 -102_555 3.29(2) n
P O1 -103_445 3.29(2) n
P O1 -103_545 3.461(11) n
P O1 -103_555 3.461(11) n
P O2 1_545 4.230(7) n
P O2 1_555 1.536(4) n
P O2 1_655 4.310(7) n
P O2 2_555 1.536(4) n
P O2 2_565 4.310(7) n
P O2 2_665 4.230(7) n
P O2 3_445 4.310(7) n
P O2 3_455 4.230(7) n
P O2 3_555 1.536(4) n
P O2 4_445 4.230(7) n
P O2 4_455 4.310(7) n
P O2 4_555 1.536(4) n
P O2 5_545 4.310(7) n
P O2 5_555 1.536(4) n
P O2 5_655 4.230(7) n
P O2 6_555 1.536(4) n
P O2 6_565 4.230(7) n
P O2 6_665 4.310(7) n
P O2 -1_556 3.614(7) n
P O2 -2_556 3.614(7) n
P O2 -3_556 3.614(7) n
P O2 -4_556 3.614(7) n
P O2 -5_556 3.614(7) n
P O2 -6_556 3.614(7) n
P O2 -101_445 4.354(9) n
P O2 -101_555 4.275(8) n
P O2 -102_445 4.275(8) n
P O2 -102_545 4.354(9) n
P O2 -103_545 4.275(8) n
P O2 -103_555 4.354(9) n
P O2 -104_545 4.354(9) n
P O2 -104_555 4.275(8) n
P O2 -105_445 4.275(8) n
P O2 -105_555 4.354(9) n
P O2 -106_445 4.354(9) n
P O2 -106_545 4.275(8) n
O1 PB1 201_445 3.074(10) n
O1 PB1 201_455 3.26(2) n
O1 PB1 201_555 3.074(10) n
O1 PB2 1_555 2.393(7) n
O1 PB2 2_555 2.385(7) n
O1 PB2 3_555 2.377(7) n
O1 PB2 4_555 2.385(7) n
O1 PB2 5_555 2.393(7) n
O1 PB2 6_555 2.377(7) n
O1 PB2 -101_445 4.096(9) n
O1 PB2 -101_545 4.075(19) n
O1 PB2 -101_555 3.972(12) n
O1 PB2 -102_445 3.977(13) n
O1 PB2 -102_545 3.955(17) n
O1 PB2 -102_555 4.221(15) n
O1 PB2 -103_445 4.225(15) n
O1 PB2 -103_545 3.83(2) n
O1 PB2 -103_555 4.105(11) n
O1 PB2 -104_445 4.221(15) n
O1 PB2 -104_545 3.955(17) n
O1 PB2 -104_555 3.977(13) n
O1 PB2 -105_445 3.972(12) n
O1 PB2 -105_545 4.075(19) n
O1 PB2 -105_555 4.096(9) n
O1 PB2 -106_445 4.105(11) n
O1 PB2 -106_545 3.83(2) n
O1 PB2 -106_555 4.225(15) n
O1 P 1_555 1.515(6) n
O1 P -101_445 3.461(11) n
O1 P -101_545 3.29(2) n
O1 P -101_555 3.461(11) n
O1 O1 2_555 0.22(4) n
O1 O1 3_555 0.22(4) n
O1 O1 -101_445 3.27(2) n
O1 O1 -101_545 2.89(4) n
O1 O1 -101_555 3.27(2) n
O1 O1 -102_445 3.26(2) n
O1 O1 -102_545 3.079(10) n
O1 O1 -102_555 3.079(10) n
O1 O1 -103_445 3.079(10) n
O1 O1 -103_545 3.079(10) n
O1 O1 -103_555 3.26(2) n
O1 O2 1_555 2.565(14) n
O1 O2 2_555 2.460(8) n
O1 O2 3_555 2.454(8) n
O1 O2 4_555 2.460(8) n
O1 O2 5_555 2.565(14) n
O1 O2 6_555 2.454(8) n
O1 O2 -101_445 3.341(10) n
O1 O2 -101_555 3.237(9) n
O1 O2 -102_445 3.318(17) n
O1 O2 -102_545 3.243(17) n
O1 O2 -103_545 3.141(19) n
O1 O2 -103_555 3.42(2) n
O1 O2 -104_545 3.243(17) n
O1 O2 -104_555 3.318(17) n
O1 O2 -105_445 3.237(9) n
O1 O2 -105_555 3.341(10) n
O1 O2 -106_445 3.42(2) n
O1 O2 -106_545 3.141(19) n
O2 PB1 201_455 2.569(4) n
O2 PB2 -101_445 2.918(13) n
O2 PB2 -101_555 2.614(12) n
O2 PB2 -102_445 2.649(17) n
O2 PB2 -102_555 2.888(17) n
O2 PB2 -103_445 2.931(13) n
O2 PB2 -103_555 2.629(12) n
O2 PB2 -104_445 3.011(17) n
O2 PB2 -104_555 2.526(18) n
O2 PB2 -105_445 2.737(12) n
O2 PB2 -105_555 2.795(12) n
O2 PB2 -106_445 2.751(12) n
O2 PB2 -106_555 2.809(13) n
O2 PB2 201_455 2.922(8) n
O2 PB2 202_455 2.834(4) n
O2 PB2 203_455 2.731(9) n
O2 PB2 204_455 2.826(4) n
O2 PB2 205_455 2.926(8) n
O2 PB2 206_455 2.735(9) n
O2 P 1_455 4.310(7) n
O2 P 1_555 1.536(4) n
O2 P 1_565 4.230(7) n
O2 P -1_556 3.614(7) n
O2 P -101_445 4.354(9) n
O2 P -101_555 4.275(8) n
O2 O1 1_555 2.565(14) n
O2 O1 2_555 2.454(8) n
O2 O1 3_555 2.460(8) n
O2 O1 -101_445 3.341(10) n
O2 O1 -101_555 3.237(9) n
O2 O1 -102_445 3.42(2) n
O2 O1 -102_555 3.141(19) n
O2 O1 -103_445 3.243(17) n
O2 O1 -103_555 3.318(17) n
O2 O2 2_555 2.504(6) n
O2 O2 2_565 2.927(7) n
O2 O2 3_455 2.927(7) n
O2 O2 3_555 2.504(6) n
O2 O2 4_455 2.988(12) n
O2 O2 4_555 2.439(12) n
O2 O2 5_555 0.13(2) n
O2 O2 6_555 2.565(12) n
O2 O2 6_565 2.863(12) n
O2 O2 -1_456 4.376(15) n
O2 O2 -1_556 4.022(7) n
O2 O2 -1_566 4.218(14) n
O2 O2 -2_556 3.147(7) n
O2 O2 -3_556 3.147(7) n
O2 O2 -4_556 3.197(11) n
O2 O2 -5_456 4.296(5) n
O2 O2 -5_556 4.020(7) n
O2 O2 -5_566 4.296(5) n
O2 O2 -6_556 3.098(10) n
O2 O2 -102_445 4.223(7) n
O2 O2 -103_555 4.223(7) n
O2 O2 -104_555 4.180(9) n
O2 O2 -106_445 4.267(10) n
